data_7206743
loop_
_publ_author_name
'Murata, Tsuyoshi'
'Maki, Suguru'
'Ohmoto, Makoto'
'Miyazaki, Eigo'
'Umemoto, Yoshikazu'
'Nakasuji, Kazuhiro'
'Morita, Yasushi'

_publ_section_title
;
 Redox-active tubular frameworks with TTF: self-assemblies by
 complementary hydrogen-bonds and \p-stacks of TTF-phenyluracil
;
_journal_issue 22
_journal_name_full CrystEngComm
_journal_page_first 6880
_journal_paper_doi 10.1039/c1ce05794d
_journal_volume 13
_journal_year 2011
_chemical_formula_sum 'C18.96 H15.92 N2 O2.74 S4'
_chemical_formula_weight 443.90
_chemical_name_common TTFPhU-THF
_space_group_IT_number 14
_symmetry_cell_setting monoclinic
_symmetry_space_group_name_Hall '-P 2ybc'
_symmetry_space_group_name_H-M 'P 1 21/c 1'
_atom_sites_solution_hydrogens geom
_atom_sites_solution_primary direct
_atom_sites_solution_secondary difmap
_audit_creation_method SHELXL-97
_cell_angle_alpha 90.00
_cell_angle_beta 116.96(3)
_cell_angle_gamma 90.00
_cell_formula_units_Z 4
_cell_length_a 18.863(8)
_cell_length_b 5.722(3)
_cell_length_c 21.510(9)
_cell_measurement_reflns_used 10935
_cell_measurement_temperature 200(2)
_cell_measurement_theta_max 27.50
_cell_measurement_theta_min 3.06
_cell_volume 2069.4(17)
_computing_cell_refinement 'RAPID AUTO'
_computing_data_collection 'RAPID AUTO'
_computing_data_reduction 'RAPID AUTO'
_computing_molecular_graphics 'CrystalStructure 4.0'
_computing_publication_material 'CrystalStructure 4.0 (Rigaku, 2010)'
_computing_structure_refinement 'SHELXL-97 (Sheldrick, 1997)'
_computing_structure_solution 'SHELXS-97 (Sheldrick, 1990)'
_diffrn_ambient_temperature 200(2)
_diffrn_detector_area_resol_mean 10.000
_diffrn_measured_fraction_theta_full 0.896
_diffrn_measured_fraction_theta_max 0.896
_diffrn_measurement_device_type 'Rigaku R-AXIS RAPID'
_diffrn_measurement_method \w
_diffrn_radiation_monochromator graphite
_diffrn_radiation_source 'fine-focus sealed tube'
_diffrn_radiation_type MoKa
_diffrn_radiation_wavelength 0.71075
_diffrn_reflns_av_R_equivalents 0.0581
_diffrn_reflns_av_sigmaI/netI 0.0609
_diffrn_reflns_limit_h_max 24
_diffrn_reflns_limit_h_min -24
_diffrn_reflns_limit_k_max 7
_diffrn_reflns_limit_k_min -6
_diffrn_reflns_limit_l_max 27
_diffrn_reflns_limit_l_min -27
_diffrn_reflns_number 15488
_diffrn_reflns_theta_full 27.49
_diffrn_reflns_theta_max 27.49
_diffrn_reflns_theta_min 3.27
_exptl_absorpt_coefficient_mu 0.480
_exptl_absorpt_correction_T_max 0.9718
_exptl_absorpt_correction_T_min 0.7454
_exptl_absorpt_correction_type multi-scan
_exptl_absorpt_process_details '(Higashi, 1995)'
_exptl_crystal_colour orange
_exptl_crystal_density_diffrn 1.425
_exptl_crystal_density_method 'not measured'
_exptl_crystal_description platelet
_exptl_crystal_F_000 918.5
_exptl_crystal_size_max 0.65
_exptl_crystal_size_mid 0.20
_exptl_crystal_size_min 0.06
_refine_diff_density_max 1.126
_refine_diff_density_min -0.588
_refine_diff_density_rms 0.096
_refine_ls_extinction_method none
_refine_ls_goodness_of_fit_ref 1.026
_refine_ls_hydrogen_treatment constr
_refine_ls_matrix_type full
_refine_ls_number_parameters 234
_refine_ls_number_reflns 4269
_refine_ls_number_restraints 5
_refine_ls_restrained_S_all 1.029
_refine_ls_R_factor_all 0.1107
_refine_ls_R_factor_gt 0.0691
_refine_ls_shift/su_max 0.000
_refine_ls_shift/su_mean 0.000
_refine_ls_structure_factor_coef Fsqd
_refine_ls_weighting_details 'calc w=1/[\s^2^(Fo^2^)+(0.1364P)^2^+0.0000P] where P=(Fo^2^+2Fc^2^)/3'
_refine_ls_weighting_scheme calc
_refine_ls_wR_factor_gt 0.2030
_refine_ls_wR_factor_ref 0.2219
_reflns_number_gt 2597
_reflns_number_total 4269
_reflns_threshold_expression >2sigma(I)
_cod_data_source_file c1ce05794d.txt
_cod_data_source_block TTF-PhU_THF
_cod_original_cell_volume 2069.4(16)
_cod_database_code 7206743

loop_
_symmetry_equiv_pos_as_xyz
'x, y, z'
'-x, y+1/2, -z+1/2'
'-x, -y, -z'
'x, -y-1/2, z-1/2'

loop_
_atom_site_label
_atom_site_type_symbol
_atom_site_fract_x
_atom_site_fract_y
_atom_site_fract_z
_atom_site_U_iso_or_equiv
_atom_site_adp_type
_atom_site_occupancy
_atom_site_symmetry_multiplicity
_atom_site_calc_flag
_atom_site_refinement_flags
S1 S 0.25612(7) 0.9552(2) 0.07646(6) 0.0386(3) Uani 1 1 d .
S2 S 0.25235(8) 1.0974(3) 0.20621(7) 0.0485(4) Uani 1 1 d .
S3 S 0.37797(8) 1.5087(3) 0.22964(9) 0.0634(5) Uani 1 1 d .
S4 S 0.38830(10) 1.3626(3) 0.10207(9) 0.0698(5) Uani 1 1 d .
O1 O 0.0330(2) 0.0438(5) -0.06556(16) 0.0372(7) Uani 1 1 d .
O2 O 0.0826(2) 0.4853(6) 0.12431(16) 0.0418(8) Uani 1 1 d .
O3 O 0.2872(5) 0.7439(16) 0.4365(4) 0.117(2) Uiso 0.740(10) 1 d PD
N1 N 0.1104(2) 0.3715(6) -0.04748(17) 0.0285(8) Uani 1 1 d .
N2 N 0.0632(2) 0.2671(6) 0.03083(17) 0.0312(8) Uani 1 1 d .
H2 H 0.0359 0.1695 0.0433 0.037 Uiso 1 1 calc R
C1 C 0.3451(3) 1.3142(9) 0.1586(3) 0.0441(11) Uani 1 1 d .
C2 C 0.4414(4) 1.6136(13) 0.1486(4) 0.081(2) Uani 1 1 d .
H2A H 0.4723 1.7030 0.1326 0.097 Uiso 1 1 calc R
C3 C 0.4367(4) 1.6713(12) 0.2047(4) 0.074(2) Uani 1 1 d .
H3 H 0.4655 1.8018 0.2316 0.089 Uiso 1 1 calc R
C4 C 0.2926(3) 1.1454(8) 0.1481(2) 0.0356(10) Uani 1 1 d .
C5 C 0.1927(2) 0.7958(8) 0.1010(2) 0.0312(9) Uani 1 1 d .
C6 C 0.1925(3) 0.8663(9) 0.1605(2) 0.0404(11) Uani 1 1 d .
H6 H 0.1599 0.7898 0.1772 0.049 Uiso 1 1 calc R
C7 C 0.1474(2) 0.6027(7) 0.0560(2) 0.0281(9) Uani 1 1 d .
C8 C 0.0972(3) 0.4552(7) 0.0753(2) 0.0309(9) Uani 1 1 d .
C9 C 0.0665(2) 0.2127(8) -0.0302(2) 0.0301(9) Uani 1 1 d .
C10 C 0.1504(2) 0.5535(7) -0.0044(2) 0.0290(9) Uani 1 1 d .
H10 H 0.1821 0.6508 -0.0177 0.035 Uiso 1 1 calc R
C11 C 0.1075(2) 0.3567(7) -0.1163(2) 0.0278(9) Uani 1 1 d .
C12 C 0.1388(3) 0.1660(8) -0.1341(2) 0.0361(10) Uani 1 1 d .
H12 H 0.1624 0.0419 -0.1020 0.043 Uiso 1 1 calc R
C13 C 0.1351(3) 0.1585(9) -0.2001(3) 0.0433(12) Uani 1 1 d .
H13 H 0.1552 0.0264 -0.2138 0.052 Uiso 1 1 calc R
C14 C 0.1023(3) 0.3421(9) -0.2459(2) 0.0396(11) Uani 1 1 d .
H14 H 0.1004 0.3362 -0.2908 0.048 Uiso 1 1 calc R
C15 C 0.0721(3) 0.5351(8) -0.2269(2) 0.0347(10) Uani 1 1 d .
H15 H 0.0497 0.6614 -0.2585 0.042 Uiso 1 1 calc R
C16 C 0.0749(3) 0.5421(8) -0.1610(2) 0.0312(9) Uani 1 1 d .
H16 H 0.0547 0.6734 -0.1472 0.037 Uiso 1 1 calc R
C17 C 0.3008(8) 0.895(2) 0.3951(7) 0.117(2) Uiso 0.740(10) 1 d PD
H17A H 0.2924 1.0548 0.4079 0.140 Uiso 0.740(10) 1 calc PR
H17B H 0.2599 0.8672 0.3465 0.140 Uiso 0.740(10) 1 calc PR
C18 C 0.3798(8) 0.888(2) 0.3960(7) 0.117(2) Uiso 0.740(10) 1 d PD
H18A H 0.4143 1.0172 0.4241 0.140 Uiso 0.740(10) 1 calc PR
H18B H 0.3751 0.8943 0.3482 0.140 Uiso 0.740(10) 1 calc PR
C19 C 0.4097(8) 0.655(2) 0.4295(7) 0.117(2) Uiso 0.740(10) 1 d PD
H19A H 0.4639 0.6686 0.4686 0.140 Uiso 0.740(10) 1 calc PR
H19B H 0.4103 0.5406 0.3953 0.140 Uiso 0.740(10) 1 calc PR
C20 C 0.3504(8) 0.586(2) 0.4555(7) 0.117(2) Uiso 0.740(10) 1 d PD
H20A H 0.3287 0.4295 0.4366 0.140 Uiso 0.740(10) 1 calc PR
H20B H 0.3783 0.5732 0.5070 0.140 Uiso 0.740(10) 1 calc PR

loop_
_atom_site_aniso_label
_atom_site_aniso_U_11
_atom_site_aniso_U_22
_atom_site_aniso_U_33
_atom_site_aniso_U_23
_atom_site_aniso_U_13
_atom_site_aniso_U_12
S1 0.0389(6) 0.0439(7) 0.0379(6) -0.0080(5) 0.0217(5) -0.0119(5)
S2 0.0509(7) 0.0555(9) 0.0444(7) -0.0169(6) 0.0263(6) -0.0067(6)
S3 0.0426(7) 0.0527(9) 0.0770(10) -0.0260(8) 0.0115(7) -0.0005(7)
S4 0.0672(10) 0.0679(11) 0.0827(11) -0.0064(9) 0.0413(9) -0.0275(9)
O1 0.0465(17) 0.0296(17) 0.0439(17) -0.0006(15) 0.0278(15) -0.0078(15)
O2 0.055(2) 0.0448(19) 0.0401(17) 0.0016(15) 0.0343(16) -0.0023(16)
N1 0.0328(17) 0.0290(19) 0.0278(17) 0.0028(15) 0.0174(15) -0.0022(16)
N2 0.0366(19) 0.0289(19) 0.0348(18) 0.0097(16) 0.0220(16) -0.0010(16)
C1 0.032(2) 0.040(3) 0.052(3) -0.006(2) 0.012(2) 0.001(2)
C2 0.052(4) 0.059(4) 0.111(6) 0.009(4) 0.017(4) -0.025(3)
C3 0.050(3) 0.043(4) 0.096(5) -0.006(4) 0.005(4) -0.010(3)
C4 0.029(2) 0.036(3) 0.038(2) -0.005(2) 0.0121(19) 0.003(2)
C5 0.031(2) 0.033(2) 0.033(2) 0.0052(19) 0.0163(18) 0.0041(19)
C6 0.043(3) 0.045(3) 0.039(2) -0.001(2) 0.024(2) -0.001(2)
C7 0.0257(19) 0.029(2) 0.031(2) 0.0032(18) 0.0140(17) -0.0003(17)
C8 0.032(2) 0.028(2) 0.035(2) 0.0083(19) 0.0177(19) 0.0061(18)
C9 0.032(2) 0.027(2) 0.035(2) 0.0069(19) 0.0183(19) 0.0018(18)
C10 0.031(2) 0.026(2) 0.032(2) 0.0024(18) 0.0159(18) -0.0029(18)
C11 0.0287(19) 0.031(2) 0.028(2) 0.0009(18) 0.0167(17) -0.0042(17)
C12 0.043(2) 0.030(2) 0.043(2) 0.002(2) 0.025(2) 0.001(2)
C13 0.052(3) 0.038(3) 0.053(3) -0.013(2) 0.035(2) -0.008(2)
C14 0.046(3) 0.046(3) 0.036(2) -0.008(2) 0.027(2) -0.013(2)
C15 0.038(2) 0.038(3) 0.031(2) 0.0026(19) 0.0189(19) -0.003(2)
C16 0.035(2) 0.031(2) 0.032(2) 0.0004(18) 0.0192(19) -0.0002(19)

loop_
_atom_type_symbol
_atom_type_description
_atom_type_scat_dispersion_real
_atom_type_scat_dispersion_imag
_atom_type_scat_source
C C 0.0033 0.0016 'International Tables Vol C Tables 4.2.6.8 and 6.1.1.4'
H H 0.0000 0.0000 'International Tables Vol C Tables 4.2.6.8 and 6.1.1.4'
O O 0.0106 0.0060 'International Tables Vol C Tables 4.2.6.8 and 6.1.1.4'
N N 0.0061 0.0033 'International Tables Vol C Tables 4.2.6.8 and 6.1.1.4'
S S 0.1246 0.1234 'International Tables Vol C Tables 4.2.6.8 and 6.1.1.4'

loop_
_geom_angle_atom_site_label_1
_geom_angle_atom_site_label_2
_geom_angle_atom_site_label_3
_geom_angle
C4 S1 C5 96.1(2)
C6 S2 C4 95.5(2)
C3 S3 C1 95.4(3)
C1 S4 C2 93.3(3)
C17 O3 C20 102.5(10)
C10 N1 C9 121.9(3)
C10 N1 C11 119.1(3)
C9 N1 C11 118.8(3)
C9 N2 C8 128.7(3)
C9 N2 H2 115.6
C8 N2 H2 115.6
C4 C1 S3 123.3(4)
C4 C1 S4 122.6(4)
S3 C1 S4 114.1(3)
C3 C2 S4 118.2(6)
C3 C2 H2A 120.9
S4 C2 H2A 120.9
C2 C3 S3 118.9(5)
C2 C3 H3 120.6
S3 C3 H3 120.6
C1 C4 S1 124.5(4)
C1 C4 S2 121.6(4)
S1 C4 S2 113.9(3)
C6 C5 C7 127.3(4)
C6 C5 S1 115.1(4)
C7 C5 S1 117.6(3)
C5 C6 S2 119.4(4)
C5 C6 H6 120.3
S2 C6 H6 120.3
C10 C7 C8 117.8(4)
C10 C7 C5 121.7(4)
C8 C7 C5 120.5(4)
O2 C8 N2 119.4(4)
O2 C8 C7 126.5(4)
N2 C8 C7 114.1(3)
O1 C9 N2 122.8(4)
O1 C9 N1 123.7(4)
N2 C9 N1 113.4(4)
C7 C10 N1 123.7(4)
C7 C10 H10 118.1
N1 C10 H10 118.1
C12 C11 C16 121.9(4)
C12 C11 N1 120.3(4)
C16 C11 N1 117.7(4)
C11 C12 C13 118.7(4)
C11 C12 H12 120.7
C13 C12 H12 120.7
C14 C13 C12 120.2(4)
C14 C13 H13 119.9
C12 C13 H13 119.9
C13 C14 C15 120.5(4)
C13 C14 H14 119.7
C15 C14 H14 119.7
C14 C15 C16 119.4(4)
C14 C15 H15 120.3
C16 C15 H15 120.3
C11 C16 C15 119.2(4)
C11 C16 H16 120.4
C15 C16 H16 120.4
O3 C17 C18 117.8(12)
O3 C17 H17A 107.8
C18 C17 H17A 107.8
O3 C17 H17B 107.8
C18 C17 H17B 107.8
H17A C17 H17B 107.2
C17 C18 C19 100.7(11)
C17 C18 H18A 111.6
C19 C18 H18A 111.6
C17 C18 H18B 111.6
C19 C18 H18B 111.6
H18A C18 H18B 109.4
C18 C19 C20 103.4(11)
C18 C19 H19A 111.1
C20 C19 H19A 111.1
C18 C19 H19B 111.1
C20 C19 H19B 111.1
H19A C19 H19B 109.0
O3 C20 C19 113.3(11)
O3 C20 H20A 108.9
C19 C20 H20A 108.9
O3 C20 H20B 108.9
C19 C20 H20B 108.9
H20A C20 H20B 107.7

loop_
_geom_bond_atom_site_label_1
_geom_bond_atom_site_label_2
_geom_bond_distance
S1 C4 1.753(5)
S1 C5 1.766(4)
S2 C6 1.727(5)
S2 C4 1.754(5)
S3 C3 1.709(8)
S3 C1 1.760(5)
S4 C1 1.766(5)
S4 C2 1.778(7)
O1 C9 1.215(5)
O2 C8 1.217(5)
O3 C17 1.346(11)
O3 C20 1.402(12)
N1 C10 1.370(5)
N1 C9 1.390(5)
N1 C11 1.459(5)
N2 C9 1.377(5)
N2 C8 1.388(6)
N2 H2 0.8800
C1 C4 1.327(7)
C2 C3 1.292(10)
C2 H2A 0.9500
C3 H3 0.9500
C5 C6 1.341(6)
C5 C7 1.462(6)
C6 H6 0.9500
C7 C10 1.357(5)
C7 C8 1.462(5)
C10 H10 0.9500
C11 C12 1.375(6)
C11 C16 1.375(6)
C12 C13 1.390(6)
C12 H12 0.9500
C13 C14 1.380(7)
C13 H13 0.9500
C14 C15 1.386(7)
C14 H14 0.9500
C15 C16 1.395(5)
C15 H15 0.9500
C16 H16 0.9500
C17 C18 1.482(13)
C17 H17A 0.9900
C17 H17B 0.9900
C18 C19 1.498(13)
C18 H18A 0.9900
C18 H18B 0.9900
C19 C20 1.512(13)
C19 H19A 0.9900
C19 H19B 0.9900
C20 H20A 0.9900
C20 H20B 0.9900

loop_
_geom_torsion_atom_site_label_1
_geom_torsion_atom_site_label_2
_geom_torsion_atom_site_label_3
_geom_torsion_atom_site_label_4
_geom_torsion
C3 S3 C1 C4 -177.1(5)
C3 S3 C1 S4 3.0(4)
C2 S4 C1 C4 176.5(5)
C2 S4 C1 S3 -3.6(4)
C1 S4 C2 C3 3.3(7)
S4 C2 C3 S3 -1.8(9)
C1 S3 C3 C2 -0.8(6)
S3 C1 C4 S1 177.8(3)
S4 C1 C4 S1 -2.3(6)
S3 C1 C4 S2 -1.3(6)
S4 C1 C4 S2 178.6(3)
C5 S1 C4 C1 -179.7(4)
C5 S1 C4 S2 -0.5(3)
C6 S2 C4 C1 179.7(4)
C6 S2 C4 S1 0.5(3)
C4 S1 C5 C6 0.4(4)
C4 S1 C5 C7 -178.8(3)
C7 C5 C6 S2 178.9(3)
S1 C5 C6 S2 -0.2(5)
C4 S2 C6 C5 -0.2(4)
C6 C5 C7 C10 177.6(5)
S1 C5 C7 C10 -3.3(6)
C6 C5 C7 C8 -2.5(7)
S1 C5 C7 C8 176.5(3)
C9 N2 C8 O2 174.1(4)
C9 N2 C8 C7 -4.8(6)
C10 C7 C8 O2 -173.7(4)
C5 C7 C8 O2 6.4(7)
C10 C7 C8 N2 5.1(6)
C5 C7 C8 N2 -174.8(3)
C8 N2 C9 O1 -178.8(4)
C8 N2 C9 N1 0.2(6)
C10 N1 C9 O1 -176.8(4)
C11 N1 C9 O1 9.2(6)
C10 N1 C9 N2 4.3(6)
C11 N1 C9 N2 -169.7(3)
C8 C7 C10 N1 -1.3(6)
C5 C7 C10 N1 178.6(4)
C9 N1 C10 C7 -3.8(6)
C11 N1 C10 C7 170.2(4)
C10 N1 C11 C12 119.5(4)
C9 N1 C11 C12 -66.3(5)
C10 N1 C11 C16 -58.4(5)
C9 N1 C11 C16 115.7(4)
C16 C11 C12 C13 -1.9(7)
N1 C11 C12 C13 -179.8(4)
C11 C12 C13 C14 1.5(7)
C12 C13 C14 C15 -0.5(7)
C13 C14 C15 C16 -0.1(7)
C12 C11 C16 C15 1.3(6)
N1 C11 C16 C15 179.2(4)
C14 C15 C16 C11 -0.2(6)
C20 O3 C17 C18 -14.0(16)
O3 C17 C18 C19 16.6(16)
C17 C18 C19 C20 -10.7(14)
C17 O3 C20 C19 5.4(15)
C18 C19 C20 O3 4.1(16)

loop_
_cod_changelog_entry_id
_cod_changelog_entry_author
_cod_changelog_entry_date
_cod_changelog_entry_text
1 'Vaitkus, Antanas' 2024-11-16T01:10:56+02:00
;
 Replaced the '^A\/Y' character sequence with the backslash character ('\')
 in multiple data values.
;
